data_4067386
loop_
_publ_author_name
'Choi, Kwong Shing'
'Chiu, Peng Fai'
'Chan, Kin Shing'

_publ_section_title
;
 Selective Activation of Benzylic Carbon&#x2212;Hydrogen Bonds of Toluenes
 with Rhodium(III) Porphyrin Methyl: Scope and Mechanism
;
_journal_issue 3
_journal_name_full Organometallics
_journal_page_first 624
_journal_paper_doi 10.1021/om9009119
_journal_volume 29
_journal_year 2010
_chemical_formula_sum 'C59 H54 N4 O1.5 Rh'
_chemical_formula_weight 945.97
_chemical_name_systematic
; 
 ? 
;
_space_group_IT_number 14
_symmetry_cell_setting monoclinic
_symmetry_space_group_name_Hall '-P 2ybc'
_symmetry_space_group_name_H-M 'P 1 21/c 1'
_atom_sites_solution_hydrogens geom
_atom_sites_solution_primary direct
_atom_sites_solution_secondary difmap
_audit_creation_method SHELXL-97
_cell_angle_alpha 90.00
_cell_angle_beta 94.61(3)
_cell_angle_gamma 90.00
_cell_formula_units_Z 4
_cell_length_a 14.525(18)
_cell_length_b 20.97(3)
_cell_length_c 16.08(2)
_cell_measurement_reflns_used 142
_cell_measurement_temperature 293(2)
_cell_measurement_theta_max 14
_cell_measurement_theta_min -14
_cell_volume 4882(11)
_computing_cell_refinement 'BRUKER SMART CCD DIFFRACTOMETER'
_computing_data_collection 'BRUKER SMART CCD DIFFRACTOMETER'
_computing_data_reduction 'BRUKER SMART CCD DIFFRACTOMETER'
_computing_molecular_graphics 'SIEMENS SHELXTL'
_computing_publication_material 'SIEMENS SHELXTL'
_computing_structure_refinement 'SHELXL-97 (Sheldrick, 2008)'
_computing_structure_solution 'SHELXS-97 (Sheldrick, 2008)'
_diffrn_ambient_temperature 293(2)
_diffrn_measured_fraction_theta_full 0.999
_diffrn_measured_fraction_theta_max 0.999
_diffrn_measurement_device_type 'BRUKER SMART CCD DIFFRACTOMETER'
_diffrn_measurement_method 'OMEGA SCAN'
_diffrn_radiation_monochromator graphite
_diffrn_radiation_source 'fine-focus sealed tube'
_diffrn_radiation_type MoK\a
_diffrn_radiation_wavelength 0.71073
_diffrn_reflns_av_R_equivalents 0.0621
_diffrn_reflns_av_sigmaI/netI 0.0728
_diffrn_reflns_limit_h_max 15
_diffrn_reflns_limit_h_min -17
_diffrn_reflns_limit_k_max 25
_diffrn_reflns_limit_k_min -23
_diffrn_reflns_limit_l_max 19
_diffrn_reflns_limit_l_min -18
_diffrn_reflns_number 26669
_diffrn_reflns_theta_full 25.25
_diffrn_reflns_theta_max 25.25
_diffrn_reflns_theta_min 1.41
_exptl_absorpt_coefficient_mu 0.396
_exptl_absorpt_correction_T_max 1.0000
_exptl_absorpt_correction_T_min 0.120100
_exptl_absorpt_correction_type multi-scan
_exptl_crystal_colour red
_exptl_crystal_density_diffrn 1.287
_exptl_crystal_density_method 'not measured'
_exptl_crystal_description block
_exptl_crystal_F_000 1972
_exptl_crystal_size_max 0.40
_exptl_crystal_size_mid 0.30
_exptl_crystal_size_min 0.20
_platon_squeeze_details
;
;
_refine_diff_density_max 1.173
_refine_diff_density_min -0.446
_refine_diff_density_rms 0.084
_refine_ls_extinction_method none
_refine_ls_goodness_of_fit_ref 0.999
_refine_ls_hydrogen_treatment riding
_refine_ls_matrix_type full
_refine_ls_number_parameters 619
_refine_ls_number_reflns 8830
_refine_ls_number_restraints 6
_refine_ls_restrained_S_all 1.002
_refine_ls_R_factor_all 0.0895
_refine_ls_R_factor_gt 0.0539
_refine_ls_shift/su_max 0.001
_refine_ls_shift/su_mean 0.000
_refine_ls_structure_factor_coef Fsqd
_refine_ls_weighting_details 'calc w=1/[\s^2^(Fo^2^)+(0.0947P)^2^+0.0000P] where P=(Fo^2^+2Fc^2^)/3'
_refine_ls_weighting_scheme calc
_refine_ls_wR_factor_gt 0.1474
_refine_ls_wR_factor_ref 0.1641
_reflns_number_gt 5578
_reflns_number_total 8830
_reflns_threshold_expression >2sigma(I)
_cod_data_source_file om9009119_si_002.cif
_cod_data_source_block pfc400
_cod_depositor_comments
;
The following automatic conversions were performed:

'_symmetry_cell_setting' value 'Monoclinic' changed to 'monoclinic'
according to /home/saulius/struct/CIF-dictionaries/cif_core.dic
dictionary named 'cif_core.dic' version 2.4.1 from 2010-06-29.

Automatic conversion script
Id: cif_fix_values 1715 2011-07-08 13:25:40Z adriana 
;
_cod_original_cell_volume 4882(10)
_cod_original_sg_symbol_H-M P2(1)/c
_cod_original_formula_sum 'C59 H54 N4 O1.50 Rh'
_cod_database_code 4067386

loop_
_symmetry_equiv_pos_as_xyz
'x, y, z'
'-x, y+1/2, -z+1/2'
'-x, -y, -z'
'x, -y-1/2, z-1/2'

loop_
_atom_site_label
_atom_site_type_symbol
_atom_site_fract_x
_atom_site_fract_y
_atom_site_fract_z
_atom_site_U_iso_or_equiv
_atom_site_adp_type
_atom_site_occupancy
_atom_site_symmetry_multiplicity
_atom_site_calc_flag
_atom_site_refinement_flags
_atom_site_disorder_assembly
_atom_site_disorder_group
Rh1 Rh 0.80506(2) 0.640146(16) 0.570282(19) 0.04506(14) Uani 1 1 d . . .
N1 N 0.7408(2) 0.66643(18) 0.4598(2) 0.0496(9) Uani 1 1 d . . .
N2 N 0.6885(2) 0.65722(17) 0.6269(2) 0.0470(9) Uani 1 1 d . . .
N3 N 0.8721(3) 0.62012(18) 0.6810(2) 0.0519(9) Uani 1 1 d . . .
N4 N 0.9248(3) 0.63175(17) 0.5150(2) 0.0506(9) Uani 1 1 d . . .
C1 C 0.7791(3) 0.6691(2) 0.3836(3) 0.0504(11) Uani 1 1 d . . .
C2 C 0.7081(3) 0.6844(2) 0.3214(3) 0.0579(12) Uani 1 1 d . . .
H2A H 0.7154 0.6890 0.2648 0.070 Uiso 1 1 calc R . .
C3 C 0.6286(3) 0.6910(2) 0.3573(3) 0.0585(12) Uani 1 1 d . . .
H3A H 0.5713 0.7008 0.3304 0.070 Uiso 1 1 calc R . .
C4 C 0.6486(3) 0.6803(2) 0.4445(3) 0.0508(11) Uani 1 1 d . . .
C5 C 0.5847(3) 0.6864(2) 0.5051(3) 0.0511(11) Uani 1 1 d . . .
C6 C 0.6049(3) 0.6767(2) 0.5894(3) 0.0506(11) Uani 1 1 d . . .
C7 C 0.5405(3) 0.6863(2) 0.6517(3) 0.0595(13) Uani 1 1 d . . .
H7A H 0.4799 0.7006 0.6426 0.071 Uiso 1 1 calc R . .
C8 C 0.5848(3) 0.6707(2) 0.7251(3) 0.0591(12) Uani 1 1 d . . .
H8A H 0.5602 0.6721 0.7767 0.071 Uiso 1 1 calc R . .
C9 C 0.6769(3) 0.6515(2) 0.7102(3) 0.0506(11) Uani 1 1 d . . .
C10 C 0.7434(3) 0.6318(2) 0.7715(3) 0.0532(11) Uani 1 1 d . . .
C11 C 0.8335(3) 0.6161(2) 0.7565(3) 0.0552(12) Uani 1 1 d . . .
C12 C 0.9039(4) 0.5953(3) 0.8192(3) 0.0715(15) Uani 1 1 d . . .
H12A H 0.8966 0.5890 0.8756 0.086 Uiso 1 1 calc R . .
C13 C 0.9818(4) 0.5869(3) 0.7813(3) 0.0693(14) Uani 1 1 d . . .
H13A H 1.0381 0.5731 0.8064 0.083 Uiso 1 1 calc R . .
C14 C 0.9628(3) 0.6027(2) 0.6960(3) 0.0561(12) Uani 1 1 d . . .
C15 C 1.0283(3) 0.6007(2) 0.6364(3) 0.0540(11) Uani 1 1 d . . .
C16 C 1.0097(3) 0.6146(2) 0.5527(3) 0.0510(11) Uani 1 1 d . . .
C17 C 1.0765(3) 0.6150(2) 0.4920(3) 0.0608(12) Uani 1 1 d . . .
H17A H 1.1388 0.6052 0.5018 0.073 Uiso 1 1 calc R . .
C18 C 1.0336(3) 0.6317(2) 0.4195(3) 0.0621(13) Uani 1 1 d . . .
H18A H 1.0607 0.6358 0.3693 0.075 Uiso 1 1 calc R . .
C19 C 0.9386(3) 0.6423(2) 0.4317(3) 0.0508(11) Uani 1 1 d . . .
C20 C 0.8713(3) 0.6593(2) 0.3706(3) 0.0495(11) Uani 1 1 d . . .
C21 C 0.4887(3) 0.7079(2) 0.4770(3) 0.0548(12) Uani 1 1 d . . .
C22 C 0.4707(3) 0.7693(3) 0.4521(3) 0.0652(13) Uani 1 1 d . . .
H22A H 0.5192 0.7982 0.4511 0.078 Uiso 1 1 calc R . .
C23 C 0.3822(4) 0.7892(3) 0.4283(3) 0.0744(15) Uani 1 1 d . . .
H23A H 0.3723 0.8313 0.4116 0.089 Uiso 1 1 calc R . .
C24 C 0.3077(3) 0.7483(3) 0.4286(3) 0.0722(15) Uani 1 1 d . . .
C25 C 0.3265(4) 0.6862(4) 0.4518(4) 0.094(2) Uani 1 1 d . . .
H25A H 0.2779 0.6573 0.4511 0.113 Uiso 1 1 calc R . .
C26 C 0.4154(4) 0.6649(3) 0.4762(4) 0.0805(16) Uani 1 1 d . . .
H26A H 0.4257 0.6226 0.4918 0.097 Uiso 1 1 calc R . .
C27 C 0.2097(4) 0.7696(4) 0.4036(4) 0.114(3) Uani 1 1 d . . .
H27A H 0.1684 0.7341 0.4071 0.172 Uiso 1 1 calc R . .
H27B H 0.2059 0.7855 0.3474 0.172 Uiso 1 1 calc R . .
H27C H 0.1926 0.8027 0.4406 0.172 Uiso 1 1 calc R . .
C31 C 0.7162(3) 0.6263(2) 0.8590(3) 0.0539(12) Uani 1 1 d . . .
C32 C 0.6524(4) 0.5809(3) 0.8786(3) 0.0734(15) Uani 1 1 d . . .
H32A H 0.6267 0.5536 0.8374 0.088 Uiso 1 1 calc R . .
C33 C 0.6264(4) 0.5759(3) 0.9604(3) 0.0862(18) Uani 1 1 d . . .
H33A H 0.5832 0.5455 0.9732 0.103 Uiso 1 1 calc R . .
C34 C 0.6647(4) 0.6160(4) 1.0224(3) 0.0834(18) Uani 1 1 d . . .
C35 C 0.7250(4) 0.6625(3) 0.9998(3) 0.0767(17) Uani 1 1 d . . .
H35A H 0.7489 0.6914 1.0398 0.092 Uiso 1 1 calc R . .
C36 C 0.7506(4) 0.6672(3) 0.9201(3) 0.0646(13) Uani 1 1 d . . .
H36A H 0.7922 0.6987 0.9071 0.078 Uiso 1 1 calc R . .
C37 C 0.6356(5) 0.6113(5) 1.1102(4) 0.132(3) Uani 1 1 d . . .
H37A H 0.5928 0.5767 1.1135 0.198 Uiso 1 1 calc R . .
H37B H 0.6066 0.6505 1.1248 0.198 Uiso 1 1 calc R . .
H37C H 0.6889 0.6038 1.1482 0.198 Uiso 1 1 calc R . .
C41 C 1.1255(3) 0.5831(2) 0.6632(3) 0.0541(11) Uani 1 1 d . . .
C42 C 1.1589(3) 0.5224(2) 0.6523(3) 0.0629(13) Uani 1 1 d . . .
H42A H 1.1191 0.4911 0.6296 0.075 Uiso 1 1 calc R . .
C43 C 1.2498(4) 0.5071(3) 0.6742(3) 0.0736(15) Uani 1 1 d . . .
H43A H 1.2701 0.4656 0.6670 0.088 Uiso 1 1 calc R . .
C44 C 1.3101(3) 0.5521(3) 0.7062(4) 0.0812(17) Uani 1 1 d . . .
C45 C 1.2786(4) 0.6123(3) 0.7164(5) 0.103(2) Uani 1 1 d . . .
H45A H 1.3190 0.6435 0.7384 0.123 Uiso 1 1 calc R . .
C46 C 1.1880(4) 0.6279(3) 0.6947(4) 0.091(2) Uani 1 1 d . . .
H46A H 1.1685 0.6697 0.7015 0.109 Uiso 1 1 calc R . .
C47 C 1.4107(4) 0.5348(4) 0.7318(6) 0.134(3) Uani 1 1 d . . .
H47A H 1.4428 0.5719 0.7540 0.201 Uiso 1 1 calc R . .
H47B H 1.4397 0.5197 0.6840 0.201 Uiso 1 1 calc R . .
H47C H 1.4128 0.5020 0.7736 0.201 Uiso 1 1 calc R . .
C51 C 0.9015(3) 0.6668(2) 0.2840(3) 0.0541(11) Uani 1 1 d . . .
C52 C 0.9308(5) 0.7234(3) 0.2564(4) 0.106(2) Uani 1 1 d . . .
H52A H 0.9306 0.7588 0.2914 0.128 Uiso 1 1 calc R . .
C53 C 0.9614(5) 0.7303(3) 0.1769(4) 0.108(2) Uani 1 1 d . . .
H53A H 0.9816 0.7701 0.1605 0.129 Uiso 1 1 calc R . .
C54 C 0.9627(4) 0.6824(3) 0.1243(3) 0.0678(14) Uani 1 1 d . . .
C55 C 0.9311(6) 0.6273(3) 0.1503(4) 0.119(3) Uani 1 1 d . . .
H55A H 0.9284 0.5929 0.1137 0.143 Uiso 1 1 calc R . .
C56 C 0.9017(6) 0.6183(3) 0.2297(4) 0.117(3) Uani 1 1 d . . .
H56A H 0.8820 0.5781 0.2453 0.140 Uiso 1 1 calc R . .
C57 C 0.9957(4) 0.6934(4) 0.0385(3) 0.098(2) Uani 1 1 d . . .
H57A H 0.9905 0.6545 0.0071 0.147 Uiso 1 1 calc R . .
H57B H 1.0591 0.7068 0.0440 0.147 Uiso 1 1 calc R . .
H57C H 0.9585 0.7258 0.0102 0.147 Uiso 1 1 calc R . .
C61 C 0.7685(4) 0.5456(2) 0.5448(3) 0.0690(14) Uani 1 1 d . . .
H61A H 0.7139 0.5455 0.5059 0.083 Uiso 1 1 calc R . .
H61B H 0.8179 0.5258 0.5170 0.083 Uiso 1 1 calc R . .
C62 C 0.7495(3) 0.5056(2) 0.6173(3) 0.0539(11) Uani 1 1 d . . .
C63 C 0.8180(3) 0.4752(2) 0.6639(3) 0.0664(14) Uani 1 1 d . . .
H63A H 0.8789 0.4829 0.6529 0.080 Uiso 1 1 calc R . .
C64 C 0.8009(3) 0.4332(2) 0.7276(3) 0.0669(13) Uani 1 1 d . . .
H64A H 0.8501 0.4132 0.7576 0.080 Uiso 1 1 calc R . .
C65 C 0.7120(4) 0.4206(2) 0.7471(3) 0.0639(13) Uani 1 1 d . A .
C66 C 0.6424(3) 0.4529(3) 0.7012(3) 0.0735(15) Uani 1 1 d . . .
H66A H 0.5815 0.4467 0.7134 0.088 Uiso 1 1 calc R . .
C67 C 0.6610(3) 0.4944(2) 0.6372(3) 0.0666(13) Uani 1 1 d . . .
H67A H 0.6122 0.5150 0.6073 0.080 Uiso 1 1 calc R . .
C68 C 0.6891(5) 0.3732(3) 0.8148(4) 0.095(2) Uani 1 1 d D . .
C69 C 0.5930(9) 0.3724(10) 0.8410(13) 0.130(7) Uani 0.50 1 d PD A 1
H69A H 0.5863 0.4052 0.8817 0.195 Uiso 0.50 1 calc PR A 1
H69B H 0.5807 0.3316 0.8649 0.195 Uiso 0.50 1 calc PR A 1
H69C H 0.5503 0.3798 0.7933 0.195 Uiso 0.50 1 calc PR A 1
C70 C 0.7439(16) 0.3129(7) 0.8041(11) 0.135(9) Uani 0.50 1 d PD A 1
H70A H 0.8075 0.3201 0.8229 0.203 Uiso 0.50 1 calc PR A 1
H70B H 0.7395 0.3009 0.7463 0.203 Uiso 0.50 1 calc PR A 1
H70C H 0.7196 0.2792 0.8364 0.203 Uiso 0.50 1 calc PR A 1
C71 C 0.7469(14) 0.3991(9) 0.8931(8) 0.157(8) Uani 0.50 1 d PD A 1
H71A H 0.7887 0.4313 0.8765 0.235 Uiso 0.50 1 calc PR A 1
H71B H 0.7814 0.3648 0.9201 0.235 Uiso 0.50 1 calc PR A 1
H71C H 0.7063 0.4172 0.9311 0.235 Uiso 0.50 1 calc PR A 1
C69' C 0.6138(14) 0.3257(9) 0.7765(9) 0.142(8) Uani 0.50 1 d PD A 2
H69D H 0.6075 0.3304 0.7169 0.213 Uiso 0.50 1 calc PR A 2
H69E H 0.5557 0.3348 0.7986 0.213 Uiso 0.50 1 calc PR A 2
H69F H 0.6320 0.2828 0.7905 0.213 Uiso 0.50 1 calc PR A 2
C70' C 0.7684(15) 0.3354(14) 0.8562(15) 0.174(13) Uani 0.50 1 d PD A 2
H70D H 0.8146 0.3640 0.8803 0.261 Uiso 0.50 1 calc PR A 2
H70E H 0.7946 0.3090 0.8154 0.261 Uiso 0.50 1 calc PR A 2
H70F H 0.7463 0.3090 0.8992 0.261 Uiso 0.50 1 calc PR A 2
C71' C 0.6377(14) 0.4069(7) 0.8803(9) 0.121(6) Uani 0.50 1 d PD A 2
H71D H 0.6777 0.4377 0.9089 0.181 Uiso 0.50 1 calc PR A 2
H71E H 0.6181 0.3763 0.9196 0.181 Uiso 0.50 1 calc PR A 2
H71F H 0.5846 0.4282 0.8539 0.181 Uiso 0.50 1 calc PR A 2
O1W O 1.0000 0.5000 1.0000 0.270(8) Uani 1 2 d S . .
O2W O 1.2018(5) 0.5342(4) 0.9133(4) 0.185(3) Uani 1 1 d . . .

loop_
_atom_site_aniso_label
_atom_site_aniso_U_11
_atom_site_aniso_U_22
_atom_site_aniso_U_33
_atom_site_aniso_U_23
_atom_site_aniso_U_13
_atom_site_aniso_U_12
Rh1 0.0515(2) 0.0470(2) 0.0374(2) 0.00176(15) 0.00762(14) 0.00167(16)
N1 0.054(2) 0.055(2) 0.0417(19) 0.0010(17) 0.0127(17) -0.0008(18)
N2 0.057(2) 0.051(2) 0.0335(17) -0.0011(15) 0.0065(16) 0.0001(17)
N3 0.056(2) 0.057(2) 0.044(2) -0.0026(17) 0.0090(17) 0.0064(18)
N4 0.056(2) 0.053(2) 0.043(2) 0.0055(16) 0.0078(17) 0.0022(18)
C1 0.062(3) 0.049(3) 0.041(2) 0.002(2) 0.010(2) -0.001(2)
C2 0.064(3) 0.071(4) 0.039(2) 0.003(2) 0.005(2) 0.002(2)
C3 0.056(3) 0.071(3) 0.047(3) 0.009(2) 0.000(2) 0.004(2)
C4 0.052(3) 0.056(3) 0.044(2) 0.001(2) 0.006(2) -0.001(2)
C5 0.048(2) 0.055(3) 0.049(2) 0.003(2) 0.003(2) -0.006(2)
C6 0.051(3) 0.054(3) 0.048(2) -0.001(2) 0.006(2) -0.003(2)
C7 0.053(3) 0.078(4) 0.048(3) -0.005(2) 0.010(2) 0.000(2)
C8 0.062(3) 0.074(3) 0.043(2) -0.004(2) 0.014(2) 0.002(3)
C9 0.058(3) 0.055(3) 0.039(2) -0.0002(19) 0.009(2) -0.004(2)
C10 0.063(3) 0.058(3) 0.038(2) 0.002(2) 0.006(2) 0.006(2)
C11 0.069(3) 0.058(3) 0.038(2) 0.003(2) 0.001(2) 0.009(2)
C12 0.081(4) 0.092(4) 0.042(3) 0.011(3) 0.007(2) 0.023(3)
C13 0.067(3) 0.089(4) 0.050(3) 0.006(3) -0.003(2) 0.018(3)
C14 0.060(3) 0.056(3) 0.051(3) 0.002(2) 0.001(2) 0.007(2)
C15 0.054(3) 0.053(3) 0.055(3) 0.001(2) 0.003(2) 0.010(2)
C16 0.049(3) 0.054(3) 0.051(3) -0.003(2) 0.008(2) 0.004(2)
C17 0.053(3) 0.069(3) 0.063(3) 0.007(3) 0.015(2) 0.009(2)
C18 0.069(3) 0.067(4) 0.052(3) 0.005(2) 0.017(2) 0.007(3)
C19 0.057(3) 0.050(3) 0.047(2) -0.003(2) 0.016(2) 0.001(2)
C20 0.063(3) 0.047(3) 0.039(2) -0.0010(19) 0.008(2) -0.001(2)
C21 0.049(3) 0.071(4) 0.045(2) 0.003(2) 0.006(2) -0.003(2)
C22 0.059(3) 0.068(4) 0.067(3) 0.001(3) -0.003(2) 0.000(3)
C23 0.070(4) 0.085(4) 0.067(3) -0.003(3) -0.003(3) 0.012(3)
C24 0.053(3) 0.102(5) 0.062(3) 0.000(3) 0.004(2) 0.013(3)
C25 0.051(3) 0.127(6) 0.105(5) 0.016(4) 0.005(3) -0.023(4)
C26 0.064(3) 0.085(4) 0.091(4) 0.015(3) 0.000(3) -0.014(3)
C27 0.057(3) 0.176(8) 0.109(5) 0.003(5) 0.000(3) 0.026(4)
C31 0.061(3) 0.061(3) 0.039(2) 0.001(2) 0.003(2) 0.009(2)
C32 0.093(4) 0.081(4) 0.047(3) -0.001(3) 0.012(3) 0.005(3)
C33 0.084(4) 0.115(5) 0.063(3) 0.013(3) 0.026(3) -0.002(4)
C34 0.084(4) 0.129(6) 0.038(3) -0.003(3) 0.012(3) 0.022(4)
C35 0.089(4) 0.100(5) 0.041(3) -0.012(3) 0.003(3) 0.024(4)
C36 0.083(4) 0.064(3) 0.046(3) 0.000(2) 0.001(2) 0.010(3)
C37 0.120(6) 0.227(9) 0.052(4) 0.004(5) 0.031(4) -0.001(6)
C41 0.058(3) 0.051(3) 0.054(3) 0.004(2) 0.006(2) 0.004(2)
C42 0.062(3) 0.057(3) 0.069(3) 0.006(2) 0.004(2) -0.002(2)
C43 0.071(4) 0.064(4) 0.087(4) 0.016(3) 0.017(3) 0.015(3)
C44 0.048(3) 0.088(5) 0.106(5) 0.022(4) -0.001(3) 0.001(3)
C45 0.066(4) 0.075(5) 0.160(7) -0.017(4) -0.026(4) -0.007(3)
C46 0.079(4) 0.063(4) 0.126(6) -0.019(3) -0.021(4) 0.013(3)
C47 0.054(4) 0.126(7) 0.219(9) 0.037(6) -0.002(5) 0.006(4)
C51 0.059(3) 0.056(3) 0.049(3) 0.007(2) 0.017(2) 0.003(2)
C52 0.179(7) 0.059(4) 0.092(4) 0.005(3) 0.074(5) 0.001(4)
C53 0.177(7) 0.067(4) 0.090(4) 0.019(3) 0.078(5) -0.001(4)
C54 0.070(3) 0.086(4) 0.050(3) 0.011(3) 0.019(2) 0.004(3)
C55 0.206(8) 0.094(5) 0.067(4) -0.023(3) 0.066(5) -0.060(5)
C56 0.206(8) 0.085(5) 0.068(4) -0.026(3) 0.065(5) -0.062(5)
C57 0.099(4) 0.135(6) 0.064(4) 0.016(4) 0.034(3) -0.003(4)
C61 0.097(4) 0.056(3) 0.056(3) -0.002(2) 0.017(3) -0.011(3)
C62 0.064(3) 0.049(3) 0.050(2) -0.001(2) 0.014(2) 0.002(2)
C63 0.050(3) 0.062(3) 0.089(4) 0.001(3) 0.018(3) 0.000(2)
C64 0.063(3) 0.063(4) 0.074(3) 0.010(3) 0.005(3) 0.010(3)
C65 0.071(3) 0.059(3) 0.063(3) 0.009(2) 0.016(3) 0.010(3)
C66 0.054(3) 0.075(4) 0.094(4) 0.016(3) 0.023(3) -0.001(3)
C67 0.056(3) 0.067(4) 0.075(3) 0.014(3) 0.000(3) 0.005(3)
C68 0.122(6) 0.084(5) 0.082(4) 0.029(4) 0.035(4) 0.014(4)
C69 0.127(14) 0.138(18) 0.133(17) 0.021(12) 0.053(13) -0.029(12)
C70 0.24(3) 0.073(11) 0.104(13) 0.070(11) 0.058(15) 0.040(13)
C71 0.22(2) 0.17(2) 0.094(12) 0.072(12) 0.050(14) 0.065(17)
C69' 0.22(2) 0.116(14) 0.089(10) 0.026(10) 0.002(12) -0.105(14)
C70' 0.20(2) 0.19(3) 0.14(2) 0.098(19) 0.036(19) 0.09(2)
C71' 0.169(18) 0.126(15) 0.075(10) 0.017(9) 0.062(11) -0.026(13)
O1W 0.62(2) 0.139(7) 0.038(3) -0.003(4) -0.022(6) 0.255(10)
O2W 0.193(7) 0.179(7) 0.173(6) 0.060(5) -0.049(5) -0.005(5)

loop_
_atom_type_symbol
_atom_type_description
_atom_type_scat_dispersion_real
_atom_type_scat_dispersion_imag
_atom_type_scat_source
C C 0.0033 0.0016 'International Tables Vol C Tables 4.2.6.8 and 6.1.1.4'
H H 0.0000 0.0000 'International Tables Vol C Tables 4.2.6.8 and 6.1.1.4'
N N 0.0061 0.0033 'International Tables Vol C Tables 4.2.6.8 and 6.1.1.4'
Rh Rh -1.1178 0.9187 'International Tables Vol C Tables 4.2.6.8 and 6.1.1.4'
O O 0.0106 0.0060 'International Tables Vol C Tables 4.2.6.8 and 6.1.1.4'

loop_
_geom_angle_atom_site_label_1
_geom_angle_atom_site_label_2
_geom_angle_atom_site_label_3
_geom_angle
N3 Rh1 N1 176.11(15)
N3 Rh1 N2 90.08(16)
N1 Rh1 N2 90.18(16)
N3 Rh1 N4 89.92(16)
N1 Rh1 N4 89.45(16)
N2 Rh1 N4 174.65(14)
N3 Rh1 C61 94.19(19)
N1 Rh1 C61 89.67(19)
N2 Rh1 C61 92.72(18)
N4 Rh1 C61 92.61(18)
C4 N1 C1 106.8(3)
C4 N1 Rh1 126.3(3)
C1 N1 Rh1 126.8(3)
C9 N2 C6 106.4(4)
C9 N2 Rh1 126.9(3)
C6 N2 Rh1 126.8(3)
C14 N3 C11 106.4(4)
C14 N3 Rh1 127.1(3)
C11 N3 Rh1 126.3(3)
C16 N4 C19 105.8(4)
C16 N4 Rh1 126.9(3)
C19 N4 Rh1 127.3(3)
N1 C1 C20 126.0(4)
N1 C1 C2 108.2(4)
C20 C1 C2 125.8(4)
C3 C2 C1 108.9(4)
C2 C3 C4 107.0(4)
N1 C4 C5 125.7(4)
N1 C4 C3 109.2(4)
C5 C4 C3 125.0(4)
C6 C5 C4 124.6(4)
C6 C5 C21 117.4(4)
C4 C5 C21 117.9(4)
N2 C6 C5 126.0(4)
N2 C6 C7 109.7(4)
C5 C6 C7 124.3(4)
C8 C7 C6 106.6(4)
C7 C8 C9 108.1(4)
N2 C9 C10 126.0(4)
N2 C9 C8 109.1(4)
C10 C9 C8 124.9(4)
C9 C10 C11 124.0(4)
C9 C10 C31 118.0(4)
C11 C10 C31 118.0(4)
N3 C11 C10 126.4(4)
N3 C11 C12 108.5(4)
C10 C11 C12 125.0(4)
C13 C12 C11 107.4(4)
C12 C13 C14 107.8(4)
N3 C14 C15 125.7(4)
N3 C14 C13 110.0(4)
C15 C14 C13 124.4(4)
C16 C15 C14 124.7(4)
C16 C15 C41 116.1(4)
C14 C15 C41 119.2(4)
N4 C16 C15 125.5(4)
N4 C16 C17 109.4(4)
C15 C16 C17 125.1(4)
C18 C17 C16 107.8(4)
C17 C18 C19 108.1(4)
C20 C19 N4 125.5(4)
C20 C19 C18 125.5(4)
N4 C19 C18 109.0(4)
C19 C20 C1 124.8(4)
C19 C20 C51 116.4(4)
C1 C20 C51 118.8(4)
C22 C21 C26 118.5(5)
C22 C21 C5 121.6(4)
C26 C21 C5 119.9(5)
C21 C22 C23 121.4(5)
C22 C23 C24 121.6(6)
C25 C24 C23 116.8(5)
C25 C24 C27 120.8(6)
C23 C24 C27 122.4(6)
C24 C25 C26 122.7(6)
C25 C26 C21 119.0(6)
C36 C31 C32 118.7(5)
C36 C31 C10 121.3(5)
C32 C31 C10 120.0(4)
C31 C32 C33 120.0(5)
C34 C33 C32 120.5(6)
C35 C34 C33 117.8(5)
C35 C34 C37 121.6(6)
C33 C34 C37 120.4(7)
C36 C35 C34 121.6(5)
C31 C36 C35 121.2(6)
C46 C41 C42 116.7(5)
C46 C41 C15 121.4(5)
C42 C41 C15 121.7(4)
C43 C42 C41 121.5(5)
C44 C43 C42 120.7(5)
C45 C44 C43 118.5(5)
C45 C44 C47 120.8(6)
C43 C44 C47 120.7(6)
C44 C45 C46 121.1(6)
C45 C46 C41 121.4(6)
C56 C51 C52 116.0(5)
C56 C51 C20 122.7(5)
C52 C51 C20 121.3(5)
C51 C52 C53 121.6(6)
C54 C53 C52 122.2(6)
C53 C54 C55 116.2(5)
C53 C54 C57 119.5(6)
C55 C54 C57 124.3(6)
C54 C55 C56 123.3(6)
C51 C56 C55 120.7(6)
C62 C61 Rh1 116.5(3)
C63 C62 C67 116.7(4)
C63 C62 C61 121.8(5)
C67 C62 C61 121.3(5)
C62 C63 C64 122.6(5)
C65 C64 C63 121.1(5)
C64 C65 C66 116.2(5)
C64 C65 C68 123.2(5)
C66 C65 C68 120.5(5)
C65 C66 C67 121.8(5)
C62 C67 C66 121.5(5)
C69 C68 C70' 124.6(13)
C69 C68 C70 122.4(13)
C70' C68 C70 38.7(13)
C69 C68 C71' 44.2(9)
C70' C68 C71' 109.9(13)
C70 C68 C71' 139.8(9)
C69 C68 C65 118.1(8)
C70' C68 C65 117.0(11)
C70 C68 C65 108.4(7)
C71' C68 C65 109.8(7)
C69 C68 C71 103.5(11)
C70' C68 C71 58.9(12)
C70 C68 C71 97.4(12)
C71' C68 C71 62.5(10)
C65 C68 C71 102.5(7)
C69 C68 C69' 57.6(10)
C70' C68 C69' 108.7(15)
C70 C68 C69' 77.3(13)
C71' C68 C69' 101.7(11)
C65 C68 C69' 108.5(7)
C71 C68 C69' 148.7(9)

loop_
_geom_bond_atom_site_label_1
_geom_bond_atom_site_label_2
_geom_bond_distance
Rh1 N3 2.004(4)
Rh1 N1 2.016(4)
Rh1 N2 2.018(4)
Rh1 N4 2.023(4)
Rh1 C61 2.085(5)
N1 C4 1.373(6)
N1 C1 1.385(5)
N2 C9 1.369(5)
N2 C6 1.373(6)
N3 C14 1.371(6)
N3 C11 1.379(5)
N4 C16 1.378(6)
N4 C19 1.387(6)
C1 C20 1.387(6)
C1 C2 1.415(6)
C2 C3 1.338(6)
C3 C4 1.426(6)
C4 C5 1.406(6)
C5 C6 1.378(6)
C5 C21 1.500(6)
C6 C7 1.438(6)
C7 C8 1.338(6)
C8 C9 1.435(6)
C9 C10 1.387(6)
C10 C11 1.388(7)
C10 C31 1.495(6)
C11 C12 1.445(6)
C12 C13 1.339(7)
C13 C14 1.416(6)
C14 C15 1.403(6)
C15 C16 1.383(6)
C15 C41 1.489(6)
C16 C17 1.429(6)
C17 C18 1.325(7)
C18 C19 1.427(7)
C19 C20 1.376(6)
C20 C51 1.503(6)
C21 C22 1.368(7)
C21 C26 1.395(7)
C22 C23 1.375(7)
C23 C24 1.382(8)
C24 C25 1.376(8)
C24 C27 1.515(7)
C25 C26 1.392(8)
C31 C36 1.367(7)
C31 C32 1.384(7)
C32 C33 1.402(7)
C33 C34 1.386(8)
C34 C35 1.379(9)
C34 C37 1.508(7)
C35 C36 1.367(7)
C41 C46 1.374(7)
C41 C42 1.380(7)
C42 C43 1.376(7)
C43 C44 1.361(8)
C44 C45 1.358(9)
C44 C47 1.530(8)
C45 C46 1.374(8)
C51 C56 1.341(7)
C51 C52 1.348(7)
C52 C53 1.395(7)
C53 C54 1.314(8)
C54 C55 1.323(8)
C54 C57 1.513(6)
C55 C56 1.390(7)
C61 C62 1.479(6)
C62 C63 1.356(6)
C62 C67 1.371(6)
C63 C64 1.388(7)
C64 C65 1.379(7)
C65 C66 1.380(7)
C65 C68 1.529(7)
C66 C67 1.390(7)
C68 C69 1.489(9)
C68 C70' 1.509(9)
C68 C70 1.513(9)
C68 C71' 1.514(9)
C68 C71 1.553(9)
C68 C69' 1.570(9)

loop_
_platon_squeeze_void_nr
_platon_squeeze_void_average_x
_platon_squeeze_void_average_y
_platon_squeeze_void_average_z
_platon_squeeze_void_volume
_platon_squeeze_void_count_electrons
1 0.405 0.950 0.430 12.7 0.0
2 0.405 0.550 0.930 12.7 0.1
3 0.456 0.026 0.047 15.7 0.0
4 0.456 0.474 0.547 15.5 0.1
5 0.549 0.530 0.447 14.4 -0.3
6 0.549 0.970 0.947 14.1 -0.2
7 0.594 0.450 0.070 12.8 0.1
8 0.594 0.050 0.570 12.8 0.2
